data_1558308
loop_
_publ_author_name
'Labella, Jorge'
'Dur\'an-Sampedro, Gonzalo'
'Mart\'inez-D\'iaz, M. Victoria'
'Torres, Tom\'as'

_publ_section_title
;
 Annulative \p-extension of BODIPYs made easy via gold(i)-catalyzed
 cycloisomerization
;
_journal_issue 39
_journal_name_full 'Chemical Science'
_journal_page_first 10778
_journal_page_last 10785
_journal_paper_doi 10.1039/D0SC01054E
_journal_volume 11
_journal_year 2020
_chemical_formula_sum 'C36 H29 B F2 N2'
_chemical_formula_weight 538.42
_chemical_name_common JL376-11
_space_group_crystal_system triclinic
_space_group_IT_number 2
_space_group_name_Hall '-P 1'
_space_group_name_H-M_alt 'P -1'
_atom_sites_solution_hydrogens geom
_audit_update_record
;
2020-02-20 deposited with the CCDC.	2020-06-09 downloaded from the CCDC.
;
_cell_angle_alpha 105.446(3)
_cell_angle_beta 103.611(3)
_cell_angle_gamma 94.765(3)
_cell_formula_units_Z 2
_cell_length_a 10.1937(6)
_cell_length_b 11.0010(6)
_cell_length_c 14.2800(7)
_cell_measurement_reflns_used 1964
_cell_measurement_temperature 296.(2)
_cell_measurement_theta_max 20.3272
_cell_measurement_theta_min 2.8115
_cell_volume 1481.92(14)
_computing_cell_refinement 'Bruker SAINT'
_computing_data_collection 'Bruker APEX2'
_computing_data_reduction 'Bruker SAINT'
_computing_molecular_graphics 'Bruker SHELXTL'
_computing_publication_material 'Bruker SHELXTL'
_computing_structure_refinement 'SHELXL-2014 (Sheldrick 2014)'
_computing_structure_solution 'SHELXS-97 (Sheldrick 2008)'
_diffrn_ambient_temperature 296.(2)
_diffrn_detector_area_resol_mean 8.3333
_diffrn_measured_fraction_theta_full 1.000
_diffrn_measured_fraction_theta_max 1.000
_diffrn_measurement_device_type 'Bruker Kappa Apex II'
_diffrn_measurement_method '\f and \w scans'
_diffrn_radiation_type 'Mo K\a'
_diffrn_radiation_wavelength 0.71073
_diffrn_reflns_av_R_equivalents 0.0840
_diffrn_reflns_av_unetI/netI 0.0957
_diffrn_reflns_limit_h_max 12
_diffrn_reflns_limit_h_min -12
_diffrn_reflns_limit_k_max 13
_diffrn_reflns_limit_k_min -13
_diffrn_reflns_limit_l_max 17
_diffrn_reflns_limit_l_min -17
_diffrn_reflns_number 21050
_diffrn_reflns_theta_full 25.34
_diffrn_reflns_theta_max 25.34
_diffrn_reflns_theta_min 1.54
_exptl_absorpt_coefficient_mu 0.078
_exptl_absorpt_correction_T_max 0.99
_exptl_absorpt_correction_T_min 0.94
_exptl_absorpt_correction_type multi-scan
_exptl_absorpt_process_details sadabs
_exptl_crystal_colour purple
_exptl_crystal_density_diffrn 1.207
_exptl_crystal_density_method 'not measured'
_exptl_crystal_description prismatic
_exptl_crystal_F_000 564
_exptl_crystal_size_max 0.215
_exptl_crystal_size_mid 0.149
_exptl_crystal_size_min 0.071
_refine_diff_density_max 0.384
_refine_diff_density_min -0.487
_refine_ls_extinction_method none
_refine_ls_goodness_of_fit_ref 1.031
_refine_ls_hydrogen_treatment constr
_refine_ls_matrix_type full
_refine_ls_number_parameters 375
_refine_ls_number_reflns 5433
_refine_ls_number_restraints 0
_refine_ls_restrained_S_all 1.031
_refine_ls_R_factor_all 0.1582
_refine_ls_R_factor_gt 0.0561
_refine_ls_shift/su_max 0.000
_refine_ls_shift/su_mean 0.000
_refine_ls_structure_factor_coef Fsqd
_refine_ls_weighting_details 'w=1/[\s^2^(Fo^2^)+(0.1180P)^2^] where P=(Fo^2^+2Fc^2^)/3'
_refine_ls_weighting_scheme calc
_refine_ls_wR_factor_gt 0.1473
_refine_ls_wR_factor_ref 0.2279
_reflns_number_gt 2660
_reflns_number_total 5433
_reflns_threshold_expression 'I > 2\s(I)'
_cod_data_source_file d0sc01054e2.cif
_cod_data_source_block 02815JorgeLabella
_cod_depositor_comments 'Adding full bibliography for 1558304--1558314.cif.'
_cod_database_code 1558308

loop_
_space_group_symop_operation_xyz
'x, y, z'
'-x, -y, -z'

loop_
_atom_site_type_symbol
_atom_site_label
_atom_site_fract_x
_atom_site_fract_y
_atom_site_fract_z
_atom_site_U_iso_or_equiv
_atom_site_adp_type
_atom_site_calc_flag
_atom_site_refinement_flags_adp
_atom_site_refinement_flags_occupancy
_atom_site_refinement_flags_posn
_atom_site_occupancy
_atom_site_disorder_assembly
_atom_site_disorder_group
B B1 0.3264(4) 0.7310(4) 0.2789(3) 0.0434(10) Uani d . . . 1 . .
C C1 0.4357(3) 0.9688(3) 0.3286(3) 0.0465(9) Uani d . . . 1 . .
C C2 0.5595(4) 1.0436(4) 0.3895(3) 0.0599(11) Uani d . . . 1 . .
H H2 0.5809 1.1317 0.4045 0.072 Uiso calc U . R 1 . .
C C3 0.6433(4) 0.9652(4) 0.4229(3) 0.0538(10) Uani d . . . 1 . .
H H3 0.7315 0.9901 0.4654 0.065 Uiso calc U . R 1 . .
C C4 0.5722(3) 0.8398(3) 0.3814(2) 0.0417(9) Uani d . . . 1 . .
C C5 0.6154(3) 0.7230(3) 0.3790(2) 0.0379(8) Uani d . . . 1 . .
C C6 0.5297(3) 0.6100(3) 0.3198(2) 0.0390(8) Uani d . . . 1 . .
C C7 0.5582(4) 0.4852(3) 0.2905(3) 0.0464(9) Uani d . . . 1 . .
H H7 0.6407 0.4582 0.3132 0.056 Uiso calc U . R 1 . .
C C8 0.4435(3) 0.4100(3) 0.2227(3) 0.0469(9) Uani d . . . 1 . .
H H8 0.4346 0.3232 0.1902 0.056 Uiso calc U . R 1 . .
C C9 0.3420(3) 0.4869(3) 0.2112(2) 0.0385(8) Uani d . . . 1 . .
C C10 0.3158(4) 1.0097(3) 0.2704(3) 0.0487(9) Uani d . . . 1 . .
C C11 0.1899(4) 0.9997(4) 0.2914(3) 0.0637(11) Uani d . . . 1 . .
H H11 0.18 0.9665 0.3432 0.076 Uiso calc U . R 1 . .
C C12 0.0799(4) 1.0379(4) 0.2373(4) 0.0722(13) Uani d . . . 1 . .
H H12 -0.0033 1.0324 0.2534 0.087 Uiso calc U . R 1 . .
C C13 0.0930(5) 1.0842(4) 0.1593(4) 0.0727(13) Uani d . . . 1 . .
H H13 0.0182 1.1096 0.122 0.087 Uiso calc U . R 1 . .
C C14 0.2154(4) 1.0934(4) 0.1361(3) 0.0659(12) Uani d . . . 1 . .
H H14 0.2227 1.1243 0.0826 0.079 Uiso calc U . R 1 . .
C C15 0.3288(4) 1.0574(3) 0.1909(3) 0.0519(10) Uani d . . . 1 . .
C C16 0.4564(5) 1.0663(4) 0.1651(3) 0.0605(11) Uani d . . . 1 . .
C C17 0.5599(5) 1.0747(5) 0.1430(3) 0.0750(13) Uani d . . . 1 . .
C C18 0.6910(5) 1.0819(7) 0.1155(4) 0.130(2) Uani d . . . 1 . .
H H18A 0.7472 1.1622 0.1544 0.195 Uiso calc U . R 1 . .
H H18B 0.6735 1.0747 0.045 0.195 Uiso calc U . R 1 . .
H H18C 0.7372 1.0135 0.1292 0.195 Uiso calc U . R 1 . .
C C19 0.1981(3) 0.4454(3) 0.1516(3) 0.0414(9) Uani d . . . 1 . .
C C20 0.0924(4) 0.4725(3) 0.1954(3) 0.0505(10) Uani d . . . 1 . .
H H20 0.1122 0.5213 0.2625 0.061 Uiso calc U . R 1 . .
C C21 -0.0421(4) 0.4282(4) 0.1409(4) 0.0638(11) Uani d . . . 1 . .
H H21 -0.1122 0.4475 0.1713 0.077 Uiso calc U . R 1 . .
C C22 -0.0722(4) 0.3554(4) 0.0415(3) 0.0662(12) Uani d . . . 1 . .
H H22 -0.1627 0.3251 0.005 0.079 Uiso calc U . R 1 . .
C C23 0.0300(4) 0.3274(4) -0.0038(3) 0.0597(11) Uani d . . . 1 . .
H H23 0.0084 0.2786 -0.071 0.072 Uiso calc U . R 1 . .
C C24 0.1666(4) 0.3712(3) 0.0498(3) 0.0462(9) Uani d . . . 1 . .
C C25 0.2734(4) 0.3438(4) 0.0015(3) 0.0543(10) Uani d . . . 1 . .
C C26 0.3647(5) 0.3236(4) -0.0354(3) 0.0661(12) Uani d . . . 1 . .
C C27 0.4811(5) 0.3001(6) -0.0780(4) 0.1040(18) Uani d . . . 1 . .
H H27A 0.5144 0.3752 -0.0927 0.156 Uiso calc U . R 1 . .
H H27B 0.4526 0.2301 -0.1389 0.156 Uiso calc U . R 1 . .
H H27C 0.5526 0.2797 -0.0302 0.156 Uiso calc U . R 1 . .
C C28 0.7561(3) 0.7158(3) 0.4352(2) 0.0399(8) Uani d . . . 1 . .
C C29 0.8676(4) 0.7368(4) 0.3977(3) 0.0530(10) Uani d . . . 1 . .
C C30 0.9955(4) 0.7237(4) 0.4514(3) 0.0647(12) Uani d . . . 1 . .
H H30 1.0703 0.7377 0.4268 0.078 Uiso calc U . R 1 . .
C C31 1.0159(4) 0.6908(4) 0.5397(3) 0.0556(10) Uani d . . . 1 . .
C C32 0.9044(4) 0.6708(4) 0.5745(3) 0.0535(10) Uani d . . . 1 . .
H H32 0.9168 0.6489 0.6342 0.064 Uiso calc U . R 1 . .
C C33 0.7740(3) 0.6818(3) 0.5248(2) 0.0427(9) Uani d . . . 1 . .
C C34 0.8517(5) 0.7686(5) 0.2992(3) 0.0894(16) Uani d . . . 1 . .
H H34A 0.9384 0.7734 0.2837 0.134 Uiso calc U . R 1 . .
H H34B 0.8199 0.8494 0.3052 0.134 Uiso calc U . R 1 . .
H H34C 0.7869 0.7034 0.2461 0.134 Uiso calc U . R 1 . .
C C35 1.1564(4) 0.6747(5) 0.5940(4) 0.0974(17) Uani d . . . 1 . .
H H35A 1.2 0.7531 0.6451 0.146 Uiso calc U . R 1 . .
H H35B 1.21 0.653 0.5467 0.146 Uiso calc U . R 1 . .
H H35C 1.1486 0.6077 0.6248 0.146 Uiso calc U . R 1 . .
C C36 0.6569(4) 0.6563(4) 0.5675(3) 0.0633(11) Uani d . . . 1 . .
H H36A 0.6192 0.5673 0.5412 0.095 Uiso calc U . R 1 . .
H H36B 0.5878 0.7062 0.5489 0.095 Uiso calc U . R 1 . .
H H36C 0.6889 0.6792 0.6397 0.095 Uiso calc U . R 1 . .
F F1 0.2514(2) 0.7314(2) 0.18584(17) 0.0702(7) Uani d . . . 1 . .
F F2 0.2453(2) 0.7371(2) 0.34451(19) 0.0771(7) Uani d . . . 1 . .
N N1 0.4429(2) 0.8456(3) 0.32453(19) 0.0393(7) Uani d . . . 1 . .
N N2 0.3936(2) 0.6085(3) 0.26926(19) 0.0359(7) Uani d . . . 1 . .

loop_
_atom_site_aniso_label
_atom_site_aniso_U_11
_atom_site_aniso_U_22
_atom_site_aniso_U_33
_atom_site_aniso_U_12
_atom_site_aniso_U_13
_atom_site_aniso_U_23
B1 0.032(2) 0.047(3) 0.047(3) 0.0069(19) 0.008(2) 0.010(2)
C1 0.037(2) 0.045(2) 0.057(2) 0.0057(17) 0.0093(18) 0.0182(19)
C2 0.044(2) 0.048(2) 0.078(3) -0.0021(19) 0.002(2) 0.019(2)
C3 0.036(2) 0.058(3) 0.059(2) 0.0018(19) 0.0010(18) 0.016(2)
C4 0.0284(18) 0.052(2) 0.041(2) 0.0055(17) 0.0019(16) 0.0151(17)
C5 0.0302(18) 0.053(2) 0.0319(18) 0.0049(17) 0.0081(15) 0.0150(17)
C6 0.0296(18) 0.051(2) 0.0383(19) 0.0079(16) 0.0053(16) 0.0181(17)
C7 0.039(2) 0.054(2) 0.048(2) 0.0141(18) 0.0061(18) 0.0185(19)
C8 0.045(2) 0.042(2) 0.049(2) 0.0113(18) 0.0048(18) 0.0116(17)
C9 0.0384(19) 0.042(2) 0.0357(19) 0.0043(16) 0.0072(16) 0.0157(17)
C10 0.039(2) 0.043(2) 0.061(2) 0.0058(17) 0.0074(18) 0.0162(19)
C11 0.053(3) 0.067(3) 0.075(3) 0.009(2) 0.014(2) 0.031(2)
C12 0.045(2) 0.077(3) 0.099(3) 0.017(2) 0.014(2) 0.035(3)
C13 0.057(3) 0.074(3) 0.093(3) 0.025(2) 0.007(2) 0.041(3)
C14 0.062(3) 0.062(3) 0.080(3) 0.018(2) 0.014(2) 0.034(2)
C15 0.050(2) 0.044(2) 0.064(3) 0.0126(18) 0.011(2) 0.021(2)
C16 0.058(3) 0.061(3) 0.066(3) 0.016(2) 0.013(2) 0.026(2)
C17 0.064(3) 0.093(4) 0.068(3) 0.015(3) 0.019(2) 0.022(3)
C18 0.071(4) 0.206(7) 0.107(4) 0.015(4) 0.039(3) 0.026(4)
C19 0.037(2) 0.040(2) 0.047(2) 0.0035(16) 0.0053(17) 0.0204(17)
C20 0.039(2) 0.057(2) 0.054(2) 0.0044(18) 0.0098(19) 0.0175(19)
C21 0.038(2) 0.078(3) 0.081(3) 0.008(2) 0.014(2) 0.034(3)
C22 0.042(2) 0.078(3) 0.069(3) -0.007(2) -0.006(2) 0.030(3)
C23 0.052(3) 0.066(3) 0.051(2) -0.004(2) -0.005(2) 0.021(2)
C24 0.047(2) 0.049(2) 0.042(2) 0.0027(18) 0.0041(18) 0.0195(18)
C25 0.058(3) 0.062(3) 0.039(2) 0.007(2) 0.005(2) 0.0157(19)
C26 0.071(3) 0.079(3) 0.046(2) 0.012(2) 0.014(2) 0.016(2)
C27 0.094(4) 0.150(5) 0.083(4) 0.032(4) 0.049(3) 0.033(4)
C28 0.0304(18) 0.050(2) 0.0373(19) 0.0061(16) 0.0020(15) 0.0158(17)
C29 0.034(2) 0.077(3) 0.050(2) 0.0045(18) 0.0116(18) 0.023(2)
C30 0.029(2) 0.090(3) 0.076(3) 0.006(2) 0.016(2) 0.025(3)
C31 0.033(2) 0.063(3) 0.060(3) 0.0095(18) -0.0046(19) 0.015(2)
C32 0.049(2) 0.063(3) 0.043(2) 0.0087(19) -0.0053(19) 0.0232(19)
C33 0.039(2) 0.051(2) 0.038(2) 0.0068(16) 0.0046(16) 0.0162(17)
C34 0.064(3) 0.157(5) 0.073(3) 0.020(3) 0.031(3) 0.064(3)
C35 0.046(3) 0.121(4) 0.110(4) 0.022(3) -0.012(3) 0.035(3)
C36 0.054(3) 0.087(3) 0.057(2) 0.003(2) 0.018(2) 0.034(2)
F1 0.0593(14) 0.0568(14) 0.0725(15) 0.0114(11) -0.0242(12) 0.0186(11)
F2 0.0622(15) 0.0630(15) 0.114(2) 0.0062(12) 0.0571(15) 0.0104(14)
N1 0.0286(15) 0.0462(18) 0.0419(16) 0.0075(13) 0.0050(13) 0.0142(14)
N2 0.0267(14) 0.0452(18) 0.0358(15) 0.0057(13) 0.0052(12) 0.0145(14)

loop_
_atom_type_symbol
_atom_type_description
_atom_type_scat_dispersion_real
_atom_type_scat_dispersion_imag
_atom_type_scat_source
C C 0.0033 0.0016 'International Tables Vol C Tables 4.2.6.8 and 6.1.1.4'
H H 0.0000 0.0000 'International Tables Vol C Tables 4.2.6.8 and 6.1.1.4'
B B 0.0013 0.0007 'International Tables Vol C Tables 4.2.6.8 and 6.1.1.4'
N N 0.0061 0.0033 'International Tables Vol C Tables 4.2.6.8 and 6.1.1.4'
F F 0.0171 0.0103 'International Tables Vol C Tables 4.2.6.8 and 6.1.1.4'

loop_
_geom_angle_atom_site_label_1
_geom_angle_atom_site_label_2
_geom_angle_atom_site_label_3
_geom_angle_site_symmetry_1
_geom_angle_site_symmetry_3
_geom_angle
_geom_angle_publ_flag
F1 B1 F2 . . 110.9(3) ?
F1 B1 N1 . . 110.9(3) ?
F2 B1 N1 . . 108.3(3) ?
F1 B1 N2 . . 109.8(3) ?
F2 B1 N2 . . 109.7(3) ?
N1 B1 N2 . . 107.0(3) ?
N1 C1 C2 . . 108.8(3) ?
N1 C1 C10 . . 122.9(3) ?
C2 C1 C10 . . 128.2(3) ?
C3 C2 C1 . . 108.2(3) ?
C3 C2 H2 . . 125.9 ?
C1 C2 H2 . . 125.9 ?
C2 C3 C4 . . 107.5(3) ?
C2 C3 H3 . . 126.3 ?
C4 C3 H3 . . 126.3 ?
C5 C4 N1 . . 120.6(3) ?
C5 C4 C3 . . 131.3(3) ?
N1 C4 C3 . . 107.5(3) ?
C4 C5 C6 . . 120.3(3) ?
C4 C5 C28 . . 121.0(3) ?
C6 C5 C28 . . 118.6(3) ?
C5 C6 C7 . . 130.3(3) ?
C5 C6 N2 . . 121.9(3) ?
C7 C6 N2 . . 107.4(3) ?
C8 C7 C6 . . 108.1(3) ?
C8 C7 H7 . . 126.0 ?
C6 C7 H7 . . 126.0 ?
C7 C8 C9 . . 107.7(3) ?
C7 C8 H8 . . 126.1 ?
C9 C8 H8 . . 126.1 ?
N2 C9 C8 . . 109.2(3) ?
N2 C9 C19 . . 123.6(3) ?
C8 C9 C19 . . 127.1(3) ?
C11 C10 C15 . . 118.9(3) ?
C11 C10 C1 . . 121.8(3) ?
C15 C10 C1 . . 119.3(3) ?
C12 C11 C10 . . 121.3(4) ?
C12 C11 H11 . . 119.4 ?
C10 C11 H11 . . 119.4 ?
C11 C12 C13 . . 119.6(4) ?
C11 C12 H12 . . 120.2 ?
C13 C12 H12 . . 120.2 ?
C14 C13 C12 . . 120.3(4) ?
C14 C13 H13 . . 119.8 ?
C12 C13 H13 . . 119.8 ?
C13 C14 C15 . . 121.1(4) ?
C13 C14 H14 . . 119.5 ?
C15 C14 H14 . . 119.5 ?
C14 C15 C10 . . 118.8(4) ?
C14 C15 C16 . . 120.6(4) ?
C10 C15 C16 . . 120.6(3) ?
C17 C16 C15 . . 178.9(4) ?
C16 C17 C18 . . 178.4(5) ?
C17 C18 H18A . . 109.5 ?
C17 C18 H18B . . 109.5 ?
H18A C18 H18B . . 109.5 ?
C17 C18 H18C . . 109.5 ?
H18A C18 H18C . . 109.5 ?
H18B C18 H18C . . 109.5 ?
C20 C19 C24 . . 118.9(3) ?
C20 C19 C9 . . 121.0(3) ?
C24 C19 C9 . . 120.0(3) ?
C21 C20 C19 . . 121.0(4) ?
C21 C20 H20 . . 119.5 ?
C19 C20 H20 . . 119.5 ?
C22 C21 C20 . . 119.8(4) ?
C22 C21 H21 . . 120.1 ?
C20 C21 H21 . . 120.1 ?
C23 C22 C21 . . 120.5(4) ?
C23 C22 H22 . . 119.8 ?
C21 C22 H22 . . 119.8 ?
C22 C23 C24 . . 120.6(4) ?
C22 C23 H23 . . 119.7 ?
C24 C23 H23 . . 119.7 ?
C23 C24 C19 . . 119.2(4) ?
C23 C24 C25 . . 120.5(3) ?
C19 C24 C25 . . 120.3(3) ?
C26 C25 C24 . . 177.7(4) ?
C25 C26 C27 . . 178.2(5) ?
C26 C27 H27A . . 109.5 ?
C26 C27 H27B . . 109.5 ?
H27A C27 H27B . . 109.5 ?
C26 C27 H27C . . 109.5 ?
H27A C27 H27C . . 109.5 ?
H27B C27 H27C . . 109.5 ?
C29 C28 C33 . . 120.2(3) ?
C29 C28 C5 . . 121.0(3) ?
C33 C28 C5 . . 118.7(3) ?
C30 C29 C28 . . 118.3(3) ?
C30 C29 C34 . . 119.8(4) ?
C28 C29 C34 . . 121.8(3) ?
C31 C30 C29 . . 122.6(4) ?
C31 C30 H30 . . 118.7 ?
C29 C30 H30 . . 118.7 ?
C32 C31 C30 . . 117.7(3) ?
C32 C31 C35 . . 121.7(4) ?
C30 C31 C35 . . 120.6(4) ?
C31 C32 C33 . . 122.9(3) ?
C31 C32 H32 . . 118.6 ?
C33 C32 H32 . . 118.6 ?
C32 C33 C28 . . 118.3(3) ?
C32 C33 C36 . . 119.4(3) ?
C28 C33 C36 . . 122.3(3) ?
C29 C34 H34A . . 109.5 ?
C29 C34 H34B . . 109.5 ?
H34A C34 H34B . . 109.5 ?
C29 C34 H34C . . 109.5 ?
H34A C34 H34C . . 109.5 ?
H34B C34 H34C . . 109.5 ?
C31 C35 H35A . . 109.5 ?
C31 C35 H35B . . 109.5 ?
H35A C35 H35B . . 109.5 ?
C31 C35 H35C . . 109.5 ?
H35A C35 H35C . . 109.5 ?
H35B C35 H35C . . 109.5 ?
C33 C36 H36A . . 109.5 ?
C33 C36 H36B . . 109.5 ?
H36A C36 H36B . . 109.5 ?
C33 C36 H36C . . 109.5 ?
H36A C36 H36C . . 109.5 ?
H36B C36 H36C . . 109.5 ?
C1 N1 C4 . . 108.1(3) ?
C1 N1 B1 . . 127.8(3) ?
C4 N1 B1 . . 123.7(3) ?
C9 N2 C6 . . 107.6(3) ?
C9 N2 B1 . . 129.7(3) ?
C6 N2 B1 . . 122.6(3) ?

loop_
_geom_bond_atom_site_label_1
_geom_bond_atom_site_label_2
_geom_bond_site_symmetry_2
_geom_bond_distance
_geom_bond_publ_flag
B1 F1 . 1.370(4) ?
B1 F2 . 1.380(4) ?
B1 N1 . 1.542(5) ?
B1 N2 . 1.551(5) ?
C1 N1 . 1.349(4) ?
C1 C2 . 1.399(5) ?
C1 C10 . 1.483(5) ?
C2 C3 . 1.360(5) ?
C2 H2 . 0.93 ?
C3 C4 . 1.406(5) ?
C3 H3 . 0.93 ?
C4 C5 . 1.387(5) ?
C4 N1 . 1.392(4) ?
C5 C6 . 1.391(5) ?
C5 C28 . 1.489(4) ?
C6 C7 . 1.400(5) ?
C6 N2 . 1.402(4) ?
C7 C8 . 1.367(5) ?
C7 H7 . 0.93 ?
C8 C9 . 1.397(4) ?
C8 H8 . 0.93 ?
C9 N2 . 1.357(4) ?
C9 C19 . 1.476(5) ?
C10 C11 . 1.387(5) ?
C10 C15 . 1.400(5) ?
C11 C12 . 1.369(5) ?
C11 H11 . 0.93 ?
C12 C13 . 1.371(6) ?
C12 H12 . 0.93 ?
C13 C14 . 1.367(6) ?
C13 H13 . 0.93 ?
C14 C15 . 1.386(5) ?
C14 H14 . 0.93 ?
C15 C16 . 1.435(6) ?
C16 C17 . 1.175(5) ?
C17 C18 . 1.480(7) ?
C18 H18A . 0.96 ?
C18 H18B . 0.96 ?
C18 H18C . 0.96 ?
C19 C20 . 1.382(5) ?
C19 C24 . 1.410(5) ?
C20 C21 . 1.381(5) ?
C20 H20 . 0.93 ?
C21 C22 . 1.378(6) ?
C21 H21 . 0.93 ?
C22 C23 . 1.365(5) ?
C22 H22 . 0.93 ?
C23 C24 . 1.395(5) ?
C23 H23 . 0.93 ?
C24 C25 . 1.432(5) ?
C25 C26 . 1.181(5) ?
C26 C27 . 1.467(6) ?
C27 H27A . 0.96 ?
C27 H27B . 0.96 ?
C27 H27C . 0.96 ?
C28 C29 . 1.393(5) ?
C28 C33 . 1.403(4) ?
C29 C30 . 1.389(5) ?
C29 C34 . 1.514(5) ?
C30 C31 . 1.377(5) ?
C30 H30 . 0.93 ?
C31 C32 . 1.367(5) ?
C31 C35 . 1.509(5) ?
C32 C33 . 1.383(5) ?
C32 H32 . 0.93 ?
C33 C36 . 1.501(5) ?
C34 H34A . 0.96 ?
C34 H34B . 0.96 ?
C34 H34C . 0.96 ?
C35 H35A . 0.96 ?
C35 H35B . 0.96 ?
C35 H35C . 0.96 ?
C36 H36A . 0.96 ?
C36 H36B . 0.96 ?
C36 H36C . 0.96 ?

loop_
_geom_torsion_atom_site_label_1
_geom_torsion_atom_site_label_2
_geom_torsion_atom_site_label_3
_geom_torsion_atom_site_label_4
_geom_torsion_site_symmetry_1
_geom_torsion_site_symmetry_2
_geom_torsion_site_symmetry_3
_geom_torsion_site_symmetry_4
_geom_torsion
_geom_torsion_publ_flag
N1 C1 C2 C3 . . . . 0.0(4) ?
C10 C1 C2 C3 . . . . -176.1(4) ?
C1 C2 C3 C4 . . . . 0.9(4) ?
C2 C3 C4 C5 . . . . 169.5(4) ?
C2 C3 C4 N1 . . . . -1.4(4) ?
N1 C4 C5 C6 . . . . -0.3(5) ?
C3 C4 C5 C6 . . . . -170.3(4) ?
N1 C4 C5 C28 . . . . 176.7(3) ?
C3 C4 C5 C28 . . . . 6.7(6) ?
C4 C5 C6 C7 . . . . 166.5(3) ?
C28 C5 C6 C7 . . . . -10.5(5) ?
C4 C5 C6 N2 . . . . -6.6(5) ?
C28 C5 C6 N2 . . . . 176.4(3) ?
C5 C6 C7 C8 . . . . -172.9(3) ?
N2 C6 C7 C8 . . . . 0.9(4) ?
C6 C7 C8 C9 . . . . -1.3(4) ?
C7 C8 C9 N2 . . . . 1.2(4) ?
C7 C8 C9 C19 . . . . -175.0(3) ?
N1 C1 C10 C11 . . . . 67.4(5) ?
C2 C1 C10 C11 . . . . -116.9(5) ?
N1 C1 C10 C15 . . . . -111.2(4) ?
C2 C1 C10 C15 . . . . 64.5(5) ?
C15 C10 C11 C12 . . . . -1.3(6) ?
C1 C10 C11 C12 . . . . 180.0(4) ?
C10 C11 C12 C13 . . . . 1.5(7) ?
C11 C12 C13 C14 . . . . -0.6(7) ?
C12 C13 C14 C15 . . . . -0.6(7) ?
C13 C14 C15 C10 . . . . 0.7(6) ?
C13 C14 C15 C16 . . . . 179.4(4) ?
C11 C10 C15 C14 . . . . 0.2(6) ?
C1 C10 C15 C14 . . . . 178.9(4) ?
C11 C10 C15 C16 . . . . -178.4(4) ?
C1 C10 C15 C16 . . . . 0.3(5) ?
N2 C9 C19 C20 . . . . -51.3(4) ?
C8 C9 C19 C20 . . . . 124.4(4) ?
N2 C9 C19 C24 . . . . 132.1(3) ?
C8 C9 C19 C24 . . . . -52.2(5) ?
C24 C19 C20 C21 . . . . -0.1(5) ?
C9 C19 C20 C21 . . . . -176.7(3) ?
C19 C20 C21 C22 . . . . 0.3(6) ?
C20 C21 C22 C23 . . . . -0.5(6) ?
C21 C22 C23 C24 . . . . 0.4(6) ?
C22 C23 C24 C19 . . . . -0.2(5) ?
C22 C23 C24 C25 . . . . -178.8(3) ?
C20 C19 C24 C23 . . . . 0.0(5) ?
C9 C19 C24 C23 . . . . 176.7(3) ?
C20 C19 C24 C25 . . . . 178.6(3) ?
C9 C19 C24 C25 . . . . -4.7(5) ?
C4 C5 C28 C29 . . . . -78.1(4) ?
C6 C5 C28 C29 . . . . 98.9(4) ?
C4 C5 C28 C33 . . . . 104.7(4) ?
C6 C5 C28 C33 . . . . -78.3(4) ?
C33 C28 C29 C30 . . . . -0.3(6) ?
C5 C28 C29 C30 . . . . -177.4(4) ?
C33 C28 C29 C34 . . . . 177.6(4) ?
C5 C28 C29 C34 . . . . 0.5(6) ?
C28 C29 C30 C31 . . . . 0.1(6) ?
C34 C29 C30 C31 . . . . -177.8(4) ?
C29 C30 C31 C32 . . . . -0.1(6) ?
C29 C30 C31 C35 . . . . 178.5(4) ?
C30 C31 C32 C33 . . . . 0.3(6) ?
C35 C31 C32 C33 . . . . -178.4(4) ?
C31 C32 C33 C28 . . . . -0.5(6) ?
C31 C32 C33 C36 . . . . 179.1(4) ?
C29 C28 C33 C32 . . . . 0.4(5) ?
C5 C28 C33 C32 . . . . 177.7(3) ?
C29 C28 C33 C36 . . . . -179.1(4) ?
C5 C28 C33 C36 . . . . -1.8(5) ?
C2 C1 N1 C4 . . . . -0.9(4) ?
C10 C1 N1 C4 . . . . 175.5(3) ?
C2 C1 N1 B1 . . . . 171.1(3) ?
C10 C1 N1 B1 . . . . -12.4(5) ?
C5 C4 N1 C1 . . . . -170.7(3) ?
C3 C4 N1 C1 . . . . 1.5(4) ?
C5 C4 N1 B1 . . . . 16.9(5) ?
C3 C4 N1 B1 . . . . -171.0(3) ?
F1 B1 N1 C1 . . . . 46.3(5) ?
F2 B1 N1 C1 . . . . -75.6(4) ?
N2 B1 N1 C1 . . . . 166.1(3) ?
F1 B1 N1 C4 . . . . -142.7(3) ?
F2 B1 N1 C4 . . . . 95.3(4) ?
N2 B1 N1 C4 . . . . -23.0(4) ?
C8 C9 N2 C6 . . . . -0.6(3) ?
C19 C9 N2 C6 . . . . 175.8(3) ?
C8 C9 N2 B1 . . . . 176.2(3) ?
C19 C9 N2 B1 . . . . -7.4(5) ?
C5 C6 N2 C9 . . . . 174.3(3) ?
C7 C6 N2 C9 . . . . -0.2(3) ?
C5 C6 N2 B1 . . . . -2.8(5) ?
C7 C6 N2 B1 . . . . -177.3(3) ?
F1 B1 N2 C9 . . . . -40.1(5) ?
F2 B1 N2 C9 . . . . 82.1(4) ?
N1 B1 N2 C9 . . . . -160.5(3) ?
F1 B1 N2 C6 . . . . 136.3(3) ?
F2 B1 N2 C6 . . . . -101.5(3) ?
N1 B1 N2 C6 . . . . 15.8(4) ?
